data_4501379
loop_
_publ_author_name
'Kerr, Andrew T.'
'Cahill, Christopher L.'

_publ_section_title
;
 Crystal Engineering with the Uranyl Cation III. Mixed Aliphatic
 Dicarboxylate/Aromatic Dipyridyl Coordination Polymers: Synthesis,
 Structures, and Speciation
;
_journal_issue 12
_journal_name_full 'Crystal Growth &amp; Design'
_journal_page_first 5634
_journal_paper_doi 10.1021/cg2011869
_journal_volume 11
_journal_year 2011
_chemical_formula_sum 'C32 H46 N2 O13 U2'
_chemical_formula_weight 1142.77
_space_group_IT_number 5
_symmetry_cell_setting monoclinic
_symmetry_Int_Tables_number 5
_symmetry_space_group_name_Hall 'C 2y'
_symmetry_space_group_name_H-M 'C 1 2 1'
_atom_sites_solution_hydrogens geom
_atom_sites_solution_primary direct
_atom_sites_solution_secondary difmap
_audit_creation_method SHELXL-97
_cell_angle_alpha 90.00
_cell_angle_beta 118.4780(10)
_cell_angle_gamma 90.00
_cell_formula_units_Z 4
_cell_length_a 20.5890(15)
_cell_length_b 20.5391(15)
_cell_length_c 10.4699(8)
_cell_measurement_reflns_used 24370
_cell_measurement_temperature 298(2)
_cell_measurement_theta_max 47.020
_cell_measurement_theta_min 4.568
_cell_volume 3891.8(5)
_computing_cell_refinement 'SAINT, Bruker-AXS'
_computing_data_collection 'APEX, Bruker-AXS'
_computing_data_reduction 'SAINT, Bruker-AXS'
_computing_molecular_graphics 'Crystal Maker (Palmer, 2009)'
_computing_structure_refinement 'SHELXL-97 (Sheldrick, 2008)'
_computing_structure_solution 'SIR92 (Gualardi, 1993)'
_diffrn_ambient_temperature 298(2)
_diffrn_measured_fraction_theta_full 0.996
_diffrn_measured_fraction_theta_max 0.996
_diffrn_measurement_device_type 'Siemens SMART, Bruker APEXII CCD'
_diffrn_measurement_method 'omega scans'
_diffrn_radiation_monochromator graphite
_diffrn_radiation_probe x-ray
_diffrn_radiation_type MoK\a
_diffrn_radiation_wavelength 0.71073
_diffrn_reflns_av_R_equivalents 0.0504
_diffrn_reflns_av_sigmaI/netI 0.0455
_diffrn_reflns_limit_h_max 23
_diffrn_reflns_limit_h_min -23
_diffrn_reflns_limit_k_max 23
_diffrn_reflns_limit_k_min -23
_diffrn_reflns_limit_l_max 10
_diffrn_reflns_limit_l_min -11
_diffrn_reflns_number 24369
_diffrn_reflns_theta_full 23.61
_diffrn_reflns_theta_max 23.61
_diffrn_reflns_theta_min 1.50
_diffrn_source 'fine-focus sealed tube'
_diffrn_source_type 'Siemens SMART'
_exptl_absorpt_coefficient_mu 8.372
_exptl_absorpt_correction_T_max 0.7449
_exptl_absorpt_correction_T_min 0.5144
_exptl_absorpt_correction_type empirical
_exptl_absorpt_process_details 'SADABS, G. Sheldrick (1999)'
_exptl_crystal_colour Yellow
_exptl_crystal_density_diffrn 1.950
_exptl_crystal_density_method 'not measured'
_exptl_crystal_description Plate
_exptl_crystal_F_000 2160
_exptl_crystal_recrystallization_method Hydrothermal
_exptl_crystal_size_max 0.90
_exptl_crystal_size_mid 0.25
_exptl_crystal_size_min 0.10
_refine_diff_density_max 1.702
_refine_diff_density_min -0.680
_refine_diff_density_rms 0.131
_refine_ls_abs_structure_details 'Flack H D (1983), Acta Cryst. A39, 876-881'
_refine_ls_abs_structure_Flack 0.641(8)
_refine_ls_extinction_method none
_refine_ls_goodness_of_fit_ref 1.030
_refine_ls_hydrogen_treatment mixed
_refine_ls_matrix_type full
_refine_ls_number_parameters 495
_refine_ls_number_reflns 5781
_refine_ls_number_restraints 209
_refine_ls_restrained_S_all 1.015
_refine_ls_R_factor_all 0.0450
_refine_ls_R_factor_gt 0.0361
_refine_ls_shift/su_max 0.019
_refine_ls_shift/su_mean 0.001
_refine_ls_structure_factor_coef Fsqd
_refine_ls_weighting_details 'calc w=1/[\s^2^(Fo^2^)+(0.0522P)^2^+0.0000P] where P=(Fo^2^+2Fc^2^)/3'
_refine_ls_weighting_scheme calc
_refine_ls_wR_factor_gt 0.0826
_refine_ls_wR_factor_ref 0.0871
_reflns_number_gt 5065
_reflns_number_total 5781
_reflns_threshold_expression >2\s(I)
_cod_data_source_file cg2011869_si_001.cif
_cod_data_source_block Compound1
_cod_original_sg_symbol_H-M 'C 2'
_cod_database_code 4501379

loop_
_symmetry_equiv_pos_as_xyz
'x, y, z'
'-x, y, -z'
'x+1/2, y+1/2, z'
'-x+1/2, y+1/2, -z'

loop_
_atom_site_label
_atom_site_type_symbol
_atom_site_fract_x
_atom_site_fract_y
_atom_site_fract_z
_atom_site_U_iso_or_equiv
_atom_site_adp_type
_atom_site_occupancy
_atom_site_symmetry_multiplicity
_atom_site_calc_flag
_atom_site_refinement_flags
_atom_site_disorder_group
U1 U -0.5000 0.171492(17) -1.0000 0.03769(9) Uani 1 2 d SD .
U2 U 1.0000 0.842445(17) 1.5000 0.04468(11) Uani 1 2 d SD .
U3 U 0.277236(13) 0.563316(17) 0.27344(3) 0.05227(8) Uani 1 1 d . .
O1 O -0.5149(2) 0.1705(2) -1.1727(5) 0.0551(14) Uani 1 1 d . .
OW1 O -0.5000 0.2871(3) -1.0000 0.083(3) Uani 1 2 d SD .
O3 O 1.0021(2) 0.8403(2) 1.3416(5) 0.0563(16) Uani 1 1 d . .
OW2 O 1.0000 0.9611(4) 1.5000 0.113(4) Uani 1 2 d SD .
O5 O 0.3224(3) 0.5733(4) 0.1738(6) 0.105(2) Uani 1 1 d . .
O6 O 0.2349(4) 0.5540(3) 0.3743(5) 0.111(2) Uani 1 1 d . .
O11 O -0.3808(2) 0.2138(2) -0.9246(5) 0.0646(18) Uani 1 1 d D .
O12 O -0.2753(2) 0.1609(2) -0.8227(6) 0.077(2) Uani 1 1 d D .
O13 O 0.1746(2) 0.5308(2) 0.0520(5) 0.0695(18) Uani 1 1 d D .
O14 O 0.0776(2) 0.58136(19) 0.0377(5) 0.0502(14) Uani 1 1 d D .
C1 C -0.31697(7) 0.20466(4) -0.82155(10) 0.061(2) Uani 1 1 d D .
C2 C -0.28906(4) 0.24486(4) -0.68242(9) 0.095(4) Uani 1 1 d D .
H2A H -0.2705 0.2161 -0.5989 0.114 Uiso 1 1 calc R .
H2B H -0.3293 0.2702 -0.6847 0.114 Uiso 1 1 calc R .
C3 C -0.22741(4) 0.29035(3) -0.66942(8) 0.080(3) Uani 1 1 d D .
H3A H -0.1874 0.2651 -0.6685 0.096 Uiso 1 1 calc R .
H3B H -0.2461 0.3195 -0.7523 0.096 Uiso 1 1 calc R .
C4 C -0.19881(3) 0.32982(3) -0.52912(8) 0.114(4) Uani 1 1 d D .
H4A H -0.1821 0.3006 -0.4466 0.136 Uiso 1 1 calc R .
H4B H -0.2383 0.3565 -0.5318 0.136 Uiso 1 1 calc R .
C5 C -0.13490(4) 0.37318(3) -0.51250(8) 0.110(4) Uani 1 1 d D .
H5A H -0.1521 0.4035 -0.5931 0.132 Uiso 1 1 calc R .
H5B H -0.0961 0.3466 -0.5133 0.132 Uiso 1 1 calc R .
C6 C -0.10455(3) 0.41070(4) -0.36934(8) 0.126(4) Uani 1 1 d D .
H6A H -0.1415 0.4411 -0.3731 0.152 Uiso 1 1 calc R .
H6B H -0.0929 0.3806 -0.2899 0.152 Uiso 1 1 calc R .
C7 C -0.03498(3) 0.44775(4) -0.34367(8) 0.176(6) Uani 1 1 d D .
H7A H -0.0472 0.4798 -0.4199 0.211 Uiso 1 1 calc R .
H7B H 0.0008 0.4177 -0.3460 0.211 Uiso 1 1 calc R .
C8 C -0.00193(3) 0.48176(4) -0.19601(8) 0.128(4) Uani 1 1 d D .
H8A H -0.0382 0.5109 -0.1928 0.154 Uiso 1 1 calc R .
H8B H 0.0115 0.4497 -0.1195 0.154 Uiso 1 1 calc R .
C9 C 0.06645(4) 0.52032(5) -0.17205(8) 0.106(4) Uani 1 1 d D .
H9A H 0.0518 0.5574 -0.2372 0.127 Uiso 1 1 calc R .
H9B H 0.0986 0.4930 -0.1930 0.127 Uiso 1 1 calc R .
C10 C 0.10765(7) 0.54373(7) -0.01451(10) 0.058(2) Uani 1 1 d D .
O21A O 0.7910(5) 0.9499(4) 1.3136(11) 0.063(3) Uani 0.459(5) 1 d PD 1
O22A O 0.8717(4) 0.8711(5) 1.3912(12) 0.072(3) Uani 0.459(5) 1 d PD 1
O23A O 0.4018(5) 0.5401(4) 0.4746(11) 0.063(2) Uani 0.459(5) 1 d PD 1
O24A O 0.3558(6) 0.6377(5) 0.4507(15) 0.117(3) Uani 0.459(5) 1 d PD 1
C11A C 0.81297(4) 0.89634(6) 1.29921(13) 0.066(3) Uani 0.459(5) 1 d PD 1
C12A C 0.76377(3) 0.85818(5) 1.16099(11) 0.265(13) Uani 0.459(5) 1 d PD 1
H12A H 0.7597 0.8814 1.0769 0.318 Uiso 0.459(5) 1 calc PR 1
H12B H 0.7855 0.8159 1.1644 0.318 Uiso 0.459(5) 1 calc PR 1
C13A C 0.68712(3) 0.84952(3) 1.14811(10) 0.33(2) Uani 0.459(5) 1 d PD 1
H13A H 0.6549 0.8846 1.0904 0.400 Uiso 0.459(5) 1 calc PR 1
H13B H 0.6907 0.8510 1.2439 0.400 Uiso 0.459(5) 1 calc PR 1
C14A C 0.65488(4) 0.78409(3) 1.07623(8) 0.39(2) Uani 0.459(5) 1 d PDU 1
H14A H 0.6915 0.7599 1.0624 0.467 Uiso 0.459(5) 1 calc PR 1
H14B H 0.6415 0.7587 1.1383 0.467 Uiso 0.459(5) 1 calc PR 1
C15A C 0.58654(5) 0.79569(3) 0.92941(8) 0.31(2) Uani 0.459(5) 1 d PDU 1
H15A H 0.5945 0.8331 0.8820 0.373 Uiso 0.459(5) 1 calc PR 1
H15B H 0.5442 0.8047 0.9437 0.373 Uiso 0.459(5) 1 calc PR 1
C16A C 0.57151(4) 0.73534(3) 0.83391(7) 0.37(2) Uani 0.459(5) 1 d PDU 1
H16A H 0.5380 0.7463 0.7335 0.448 Uiso 0.459(5) 1 calc PR 1
H16B H 0.6173 0.7198 0.8397 0.448 Uiso 0.459(5) 1 calc PR 1
C17A C 0.53745(4) 0.68211(3) 0.88532(7) 0.197(11) Uani 0.459(5) 1 d PDU 1
H17A H 0.5288 0.6988 0.9626 0.237 Uiso 0.459(5) 1 calc PR 1
H17B H 0.5712 0.6456 0.9232 0.237 Uiso 0.459(5) 1 calc PR 1
C18A C 0.46447(3) 0.65970(4) 0.75796(7) 0.217(12) Uani 0.459(5) 1 d PDU 1
H18A H 0.4360 0.6356 0.7941 0.260 Uiso 0.459(5) 1 calc PR 1
H18B H 0.4357 0.6972 0.7048 0.260 Uiso 0.459(5) 1 calc PR 1
C19A C 0.48023(5) 0.61640(5) 0.65715(8) 0.141(6) Uani 0.459(5) 1 d PDU 1
H19A H 0.5106 0.6398 0.6246 0.170 Uiso 0.459(5) 1 calc PR 1
H19B H 0.5070 0.5779 0.7091 0.170 Uiso 0.459(5) 1 calc PR 1
C20A C 0.40731(7) 0.59657(7) 0.52616(11) 0.086(4) Uani 0.459(5) 1 d PD 1
O21B O 0.8044(5) 0.9582(3) 1.2602(11) 0.063(3) Uani 0.541(5) 1 d PD 2
O22B O 0.8837(4) 0.8804(4) 1.3694(12) 0.072(3) Uani 0.541(5) 1 d PD 2
O23B O 0.3933(5) 0.5435(3) 0.5048(11) 0.063(2) Uani 0.541(5) 1 d PD 2
O24B O 0.3514(6) 0.6430(5) 0.4673(15) 0.117(3) Uani 0.541(5) 1 d PD 2
C11B C 0.82123(4) 0.90029(6) 1.27864(15) 0.066(3) Uani 0.541(5) 1 d PD 2
C12B C 0.77371(3) 0.85506(6) 1.15224(16) 0.265(13) Uani 0.541(5) 1 d PD 2
H12C H 0.7809 0.8651 1.0693 0.318 Uiso 0.541(5) 1 calc PR 2
H12D H 0.7883 0.8102 1.1801 0.318 Uiso 0.541(5) 1 calc PR 2
C13B C 0.69238(3) 0.86392(3) 1.11139(10) 0.33(2) Uani 0.541(5) 1 d PD 2
H13C H 0.6715 0.8997 1.0433 0.400 Uiso 0.541(5) 1 calc PR 2
H13D H 0.6881 0.8742 1.1975 0.400 Uiso 0.541(5) 1 calc PR 2
C14B C 0.65009(4) 0.80124(4) 1.04254(6) 0.39(2) Uani 0.541(5) 1 d PDU 2
H14C H 0.6659 0.7670 1.1151 0.467 Uiso 0.541(5) 1 calc PR 2
H14D H 0.5976 0.8083 1.0057 0.467 Uiso 0.541(5) 1 calc PR 2
C15B C 0.66481(3) 0.78077(4) 0.91830(7) 0.31(2) Uani 0.541(5) 1 d PDU 2
H15C H 0.6977 0.7435 0.9478 0.373 Uiso 0.541(5) 1 calc PR 2
H15D H 0.6884 0.8162 0.8946 0.373 Uiso 0.541(5) 1 calc PR 2
C16B C 0.59177(3) 0.76320(4) 0.78507(6) 0.37(2) Uani 0.541(5) 1 d PDU 2
H16C H 0.6014 0.7434 0.7117 0.448 Uiso 0.541(5) 1 calc PR 2
H16D H 0.5628 0.8023 0.7442 0.448 Uiso 0.541(5) 1 calc PR 2
C17B C 0.54885(3) 0.71572(4) 0.82931(9) 0.197(11) Uani 0.541(5) 1 d PDU 2
H17C H 0.5375 0.7362 0.8998 0.237 Uiso 0.541(5) 1 calc PR 2
H17D H 0.5787 0.6774 0.8738 0.237 Uiso 0.541(5) 1 calc PR 2
C18B C 0.47727(4) 0.69600(3) 0.69499(13) 0.217(12) Uani 0.541(5) 1 d PDU 2
H18C H 0.4351 0.7119 0.7035 0.260 Uiso 0.541(5) 1 calc PR 2
H18D H 0.4757 0.7152 0.6089 0.260 Uiso 0.541(5) 1 calc PR 2
C19B C 0.47362(6) 0.62183(3) 0.68117(16) 0.141(6) Uani 0.541(5) 1 d PDU 2
H19C H 0.5166 0.6058 0.6757 0.170 Uiso 0.541(5) 1 calc PR 2
H19D H 0.4737 0.6027 0.7659 0.170 Uiso 0.541(5) 1 calc PR 2
C20B C 0.40324(8) 0.60220(5) 0.5442(2) 0.086(4) Uani 0.541(5) 1 d PD 2
N1 N 1.0805(2) 0.7394(3) 1.5956(5) 0.0380(14) Uani 1 1 d . .
N2 N 1.4041(3) 0.3907(4) 1.8910(9) 0.087(3) Uani 1 1 d . .
C21 C 1.1067(3) 0.7191(3) 1.7308(7) 0.0422(18) Uani 1 1 d . .
H21A H 1.0937 0.7415 1.7925 0.051 Uiso 1 1 calc R .
C22 C 1.0990(4) 0.7067(3) 1.5105(8) 0.056(2) Uani 1 1 d . .
H22A H 1.0796 0.7196 1.4140 0.067 Uiso 1 1 calc R .
C23 C 1.1460(5) 0.6539(4) 1.5577(9) 0.083(3) Uani 1 1 d . .
H23A H 1.1617 0.6343 1.4971 0.099 Uiso 1 1 calc R .
C24 C 1.1535(4) 0.6649(4) 1.7844(7) 0.062(2) Uani 1 1 d . .
H24A H 1.1735 0.6525 1.8813 0.074 Uiso 1 1 calc R .
C25 C 1.1684(4) 0.6314(4) 1.6913(10) 0.078(3) Uani 1 1 d . .
C26 C 1.2181(4) 0.5670(6) 1.7447(12) 0.115(4) Uani 1 1 d . .
H26A H 1.2157 0.5495 1.8285 0.138 Uiso 1 1 calc R .
H26B H 1.1975 0.5346 1.6681 0.138 Uiso 1 1 calc R .
C27 C 1.2894(6) 0.5769(6) 1.7806(12) 0.114(5) Uani 1 1 d . .
H27A H 1.3121 0.6068 1.8618 0.137 Uiso 1 1 calc R .
H27B H 1.2930 0.5955 1.6989 0.137 Uiso 1 1 calc R .
C28 C 1.3309(5) 0.5072(5) 1.8242(11) 0.105(4) Uani 1 1 d . .
C29 C 1.3378(5) 0.4695(5) 1.7189(11) 0.093(3) Uani 1 1 d . .
H29A H 1.3155 0.4829 1.6224 0.112 Uiso 1 1 calc R .
C30 C 1.3550(8) 0.4803(7) 1.9530(13) 0.178(6) Uani 1 1 d . .
H30A H 1.3487 0.5013 2.0250 0.214 Uiso 1 1 calc R .
C31 C 1.3901(6) 0.4199(6) 1.9805(11) 0.132(5) Uani 1 1 d . .
H31A H 1.4039 0.4002 2.0698 0.158 Uiso 1 1 calc R .
C32 C 1.3762(4) 0.4153(5) 1.7585(11) 0.092(3) Uani 1 1 d . .
H32A H 1.3843 0.3931 1.6899 0.110 Uiso 1 1 calc R .
H1W1 H -0.4594(8) 0.3054(6) -0.959(11) 0.138 Uiso 1 1 d D .
H2W1 H 0.9618(7) 0.9760(7) 1.495(4) 0.138 Uiso 1 1 d D .

loop_
_atom_site_aniso_label
_atom_site_aniso_U_11
_atom_site_aniso_U_22
_atom_site_aniso_U_33
_atom_site_aniso_U_23
_atom_site_aniso_U_13
_atom_site_aniso_U_12
U1 0.03085(13) 0.03176(16) 0.04039(16) 0.000 0.00883(11) 0.000
U2 0.02872(14) 0.02620(16) 0.0663(2) 0.000 0.01230(14) 0.000
U3 0.03925(11) 0.04185(13) 0.06002(14) -0.00229(12) 0.01095(10) 0.01125(11)
O1 0.0450(19) 0.022(2) 0.101(3) 0.003(2) 0.0370(18) -0.0020(19)
OW1 0.032(3) 0.039(4) 0.129(7) 0.000 -0.001(4) 0.000
O3 0.0250(18) 0.0138(18) 0.095(3) 0.009(2) 0.000(2) -0.0100(17)
OW2 0.051(4) 0.035(4) 0.225(9) 0.000 0.043(5) 0.000
O5 0.131(4) 0.101(5) 0.097(3) 0.011(4) 0.067(3) 0.028(4)
O6 0.204(5) 0.080(4) 0.063(3) 0.013(3) 0.075(3) 0.038(4)
O11 0.029(2) 0.040(3) 0.098(4) 0.012(2) 0.009(2) 0.0015(19)
O12 0.049(2) 0.041(3) 0.114(4) -0.013(3) 0.016(2) 0.013(2)
O13 0.055(3) 0.065(3) 0.069(3) -0.008(3) 0.014(2) 0.015(2)
O14 0.0405(19) 0.030(2) 0.074(3) -0.0020(19) 0.0228(18) 0.0089(17)
C1 0.057(4) 0.033(4) 0.088(5) -0.006(3) 0.029(3) -0.005(3)
C2 0.097(5) 0.089(7) 0.093(6) 0.008(5) 0.039(4) 0.012(5)
C3 0.061(4) 0.067(5) 0.096(6) -0.033(4) 0.025(4) -0.020(4)
C4 0.102(7) 0.089(7) 0.113(7) -0.047(6) 0.021(6) -0.011(6)
C5 0.082(6) 0.121(8) 0.095(7) -0.043(6) 0.018(5) -0.013(6)
C6 0.110(7) 0.113(7) 0.136(8) -0.076(6) 0.042(6) -0.026(6)
C7 0.105(8) 0.246(12) 0.120(7) -0.135(7) 0.007(6) -0.038(9)
C8 0.094(6) 0.145(9) 0.129(7) -0.085(6) 0.040(5) -0.040(6)
C9 0.096(6) 0.124(8) 0.067(5) -0.034(5) 0.013(5) 0.004(7)
C10 0.042(3) 0.045(4) 0.063(4) -0.005(3) 0.007(3) 0.002(3)
O21A 0.061(4) 0.029(3) 0.090(6) 0.009(4) 0.029(4) 0.027(3)
O22A 0.019(3) 0.045(3) 0.140(5) 0.021(3) 0.027(3) -0.009(2)
O23A 0.044(3) 0.052(3) 0.079(4) -0.015(3) 0.018(3) 0.017(2)
O24A 0.098(5) 0.077(4) 0.123(5) -0.043(4) 0.008(4) 0.029(4)
C11A 0.026(3) 0.048(4) 0.102(6) -0.007(5) 0.013(4) -0.004(4)
C12A 0.101(10) 0.097(10) 0.49(3) -0.083(14) 0.053(15) 0.017(9)
C13A 0.27(2) 0.086(15) 0.61(5) 0.06(2) 0.18(3) -0.047(16)
C14A 0.34(3) 0.36(4) 0.37(3) -0.04(3) 0.08(2) 0.03(3)
C15A 0.26(3) 0.28(3) 0.28(3) 0.01(2) 0.04(2) 0.13(2)
C16A 0.34(3) 0.31(3) 0.33(3) -0.08(3) 0.05(2) -0.05(3)
C17A 0.184(14) 0.24(2) 0.221(17) -0.080(16) 0.142(12) -0.081(16)
C18A 0.153(16) 0.26(2) 0.136(16) -0.083(15) -0.011(12) 0.001(17)
C19A 0.112(9) 0.129(8) 0.126(9) -0.089(7) 0.011(7) 0.016(8)
C20A 0.056(5) 0.095(7) 0.071(6) -0.015(5) 0.000(4) 0.012(5)
O21B 0.061(4) 0.029(3) 0.090(6) 0.009(4) 0.029(4) 0.027(3)
O22B 0.019(3) 0.045(3) 0.140(5) 0.021(3) 0.027(3) -0.009(2)
O23B 0.044(3) 0.052(3) 0.079(4) -0.015(3) 0.018(3) 0.017(2)
O24B 0.098(5) 0.077(4) 0.123(5) -0.043(4) 0.008(4) 0.029(4)
C11B 0.026(3) 0.048(4) 0.102(6) -0.007(5) 0.013(4) -0.004(4)
C12B 0.101(10) 0.097(10) 0.49(3) -0.083(14) 0.053(15) 0.017(9)
C13B 0.27(2) 0.086(15) 0.61(5) 0.06(2) 0.18(3) -0.047(16)
C14B 0.34(3) 0.36(4) 0.37(3) -0.04(3) 0.08(2) 0.03(3)
C15B 0.26(3) 0.28(3) 0.28(3) 0.01(2) 0.04(2) 0.13(2)
C16B 0.34(3) 0.31(3) 0.33(3) -0.08(3) 0.05(2) -0.05(3)
C17B 0.184(14) 0.24(2) 0.221(17) -0.080(16) 0.142(12) -0.081(16)
C18B 0.153(16) 0.26(2) 0.136(16) -0.083(15) -0.011(12) 0.001(17)
C19B 0.112(9) 0.129(8) 0.126(9) -0.089(7) 0.011(7) 0.016(8)
C20B 0.056(5) 0.095(7) 0.071(6) -0.015(5) 0.000(4) 0.012(5)
N1 0.0223(19) 0.031(3) 0.051(3) -0.003(2) 0.0097(18) 0.001(2)
N2 0.055(3) 0.066(4) 0.112(5) -0.001(4) 0.016(3) 0.021(4)
C21 0.045(3) 0.032(3) 0.053(3) 0.003(3) 0.026(2) 0.009(3)
C22 0.057(4) 0.052(4) 0.045(4) -0.008(3) 0.012(3) 0.018(3)
C23 0.114(5) 0.059(5) 0.081(5) -0.001(4) 0.052(4) 0.034(4)
C24 0.069(4) 0.060(4) 0.058(4) 0.028(4) 0.032(3) 0.018(4)
C25 0.062(4) 0.080(6) 0.092(5) 0.025(5) 0.036(4) 0.032(4)
C26 0.070(4) 0.108(7) 0.166(8) 0.050(7) 0.055(5) 0.051(5)
C27 0.098(7) 0.085(8) 0.124(8) 0.007(6) 0.024(6) 0.004(6)
C28 0.109(5) 0.116(7) 0.092(6) 0.043(5) 0.048(4) 0.074(5)
C29 0.098(5) 0.081(6) 0.113(6) 0.022(5) 0.060(4) 0.049(4)
C30 0.286(11) 0.147(9) 0.121(8) 0.066(7) 0.113(7) 0.146(8)
C31 0.165(8) 0.151(9) 0.072(6) 0.045(6) 0.050(5) 0.097(7)
C32 0.083(4) 0.071(6) 0.136(7) -0.010(5) 0.063(4) 0.016(4)

loop_
_atom_type_symbol
_atom_type_description
_atom_type_scat_dispersion_real
_atom_type_scat_dispersion_imag
_atom_type_scat_source
C C 0.0033 0.0016 'International Tables Vol C Tables 4.2.6.8 and 6.1.1.4'
N N 0.0061 0.0033 'International Tables Vol C Tables 4.2.6.8 and 6.1.1.4'
O O 0.0106 0.0060 'International Tables Vol C Tables 4.2.6.8 and 6.1.1.4'
U U -9.6767 9.6646 'International Tables Vol C Tables 4.2.6.8 and 6.1.1.4'
H H 0.0000 0.0000 'International Tables Vol C Tables 4.2.6.8 and 6.1.1.4'

loop_
_geom_angle_atom_site_label_1
_geom_angle_atom_site_label_2
_geom_angle_atom_site_label_3
_geom_angle
_geom_angle_site_symmetry_1
_geom_angle_site_symmetry_3
O1 U1 O1 178.7(3) 2_453 .
O1 U1 O14 86.15(18) 2_453 4_444
O1 U1 O14 92.80(18) . 4_444
O1 U1 O14 92.80(18) 2_453 3_444
O1 U1 O14 86.15(18) . 3_444
O14 U1 O14 76.2(2) 4_444 3_444
O1 U1 O11 90.95(19) 2_453 .
O1 U1 O11 89.54(19) . .
O14 U1 O11 149.51(14) 4_444 .
O14 U1 O11 73.64(15) 3_444 .
O1 U1 O11 89.54(19) 2_453 2_453
O1 U1 O11 90.95(19) . 2_453
O14 U1 O11 73.64(15) 4_444 2_453
O14 U1 O11 149.51(14) 3_444 2_453
O11 U1 O11 136.7(2) . 2_453
O1 U1 OW1 90.66(15) 2_453 .
O1 U1 OW1 90.66(15) . .
O14 U1 OW1 141.90(10) 4_444 .
O14 U1 OW1 141.90(10) 3_444 .
O11 U1 OW1 68.37(11) . .
O11 U1 OW1 68.37(11) 2_453 .
O3 U2 O3 176.9(3) 2_758 .
O3 U2 O22B 95.1(3) 2_758 .
O3 U2 O22B 86.0(3) . .
O3 U2 O22B 86.0(4) 2_758 2_758
O3 U2 O22B 95.1(4) . 2_758
O22B U2 O22B 139.6(4) . 2_758
O3 U2 O22A 94.5(3) 2_758 2_758
O3 U2 O22A 86.3(3) . 2_758
O22B U2 O22A 144.4(3) . 2_758
O22B U2 O22A 10.5(4) 2_758 2_758
O3 U2 O22A 86.3(3) 2_758 .
O3 U2 O22A 94.5(3) . .
O22B U2 O22A 10.5(4) . .
O22B U2 O22A 144.4(3) 2_758 .
O22A U2 O22A 151.6(4) 2_758 .
O3 U2 OW2 91.54(14) 2_758 .
O3 U2 OW2 91.54(14) . .
O22B U2 OW2 69.8(2) . .
O22B U2 OW2 69.8(2) 2_758 .
O22A U2 OW2 75.8(2) 2_758 .
O22A U2 OW2 75.8(2) . .
O3 U2 N1 92.70(19) 2_758 2_758
O3 U2 N1 84.77(18) . 2_758
O22B U2 N1 75.4(2) . 2_758
O22B U2 N1 145.0(2) 2_758 2_758
O22A U2 N1 138.1(2) 2_758 2_758
O22A U2 N1 70.0(2) . 2_758
OW2 U2 N1 145.18(10) . 2_758
O3 U2 N1 84.77(18) 2_758 .
O3 U2 N1 92.70(19) . .
O22B U2 N1 145.0(2) . .
O22B U2 N1 75.4(2) 2_758 .
O22A U2 N1 70.0(2) 2_758 .
O22A U2 N1 138.1(3) . .
OW2 U2 N1 145.18(10) . .
N1 U2 N1 69.6(2) 2_758 .
O6 U3 O5 178.7(3) . .
O6 U3 O21B 98.6(4) . 3_444
O5 U3 O21B 81.6(4) . 3_444
O6 U3 O12 95.7(3) . 3_556
O5 U3 O12 84.6(3) . 3_556
O21B U3 O12 154.0(3) 3_444 3_556
O6 U3 O24A 86.8(5) . .
O5 U3 O24A 92.0(5) . .
O21B U3 O24A 125.0(3) 3_444 .
O12 U3 O24A 77.2(3) 3_556 .
O6 U3 O21A 80.2(4) . 3_444
O5 U3 O21A 100.0(4) . 3_444
O21B U3 O21A 18.6(4) 3_444 3_444
O12 U3 O21A 160.2(2) 3_556 3_444
O24A U3 O21A 121.5(3) . 3_444
O6 U3 O13 95.5(2) . .
O5 U3 O13 85.9(2) . .
O21B U3 O13 78.5(2) 3_444 .
O12 U3 O13 78.56(17) 3_556 .
O24A U3 O13 155.8(3) . .
O21A U3 O13 82.6(2) 3_444 .
O6 U3 O23A 94.7(4) . .
O5 U3 O23A 84.1(4) . .
O21B U3 O23A 71.3(3) 3_444 .
O12 U3 O23A 129.0(2) 3_556 .
O24A U3 O23A 53.7(3) . .
O21A U3 O23A 70.7(3) 3_444 .
O13 U3 O23A 149.3(2) . .
O6 U3 O24B 82.0(4) . .
O5 U3 O24B 96.8(4) . .
O21B U3 O24B 127.4(3) 3_444 .
O12 U3 O24B 76.0(2) 3_556 .
O24A U3 O24B 5.2(6) . .
O21A U3 O24B 122.0(3) 3_444 .
O13 U3 O24B 154.0(2) . .
O23A U3 O24B 56.3(3) . .
O6 U3 O23B 85.1(3) . .
O5 U3 O23B 93.7(3) . .
O21B U3 O23B 75.6(3) 3_444 .
O12 U3 O23B 127.41(19) 3_556 .
O24A U3 O23B 50.2(3) . .
O21A U3 O23B 71.8(3) 3_444 .
O13 U3 O23B 153.9(2) . .
O23A U3 O23B 10.0(4) . .
O24B U3 O23B 51.9(3) . .
O6 U3 C20A 89.0(2) . .
O5 U3 C20A 89.66(19) . .
O21B U3 C20A 97.9(2) 3_444 .
O12 U3 C20A 103.97(12) 3_556 .
O24A U3 C20A 27.2(2) . .
O21A U3 C20A 95.3(2) 3_444 .
O13 U3 C20A 174.64(14) . .
O23A U3 C20A 26.66(18) . .
O24B U3 C20A 29.7(2) . .
O23B U3 C20A 23.52(16) . .
O6 U3 C20B 84.6(2) . .
O5 U3 C20B 94.0(2) . .
O21B U3 C20B 101.1(2) 3_444 .
O12 U3 C20B 101.84(12) 3_556 .
O24A U3 C20B 24.6(2) . .
O21A U3 C20B 97.0(2) 3_444 .
O13 U3 C20B 179.58(13) . .
O23A U3 C20B 30.28(19) . .
O24B U3 C20B 26.4(2) . .
O23B U3 C20B 25.67(16) . .
C20A U3 C20B 5.06(6) . .
U1 OW1 H1W1 117.1(11) . .
U2 OW2 H2W1 111.9(12) . .
C1 O11 U1 136.9(3) . .
C1 O12 U3 144.7(5) . 3_444
C10 O13 U3 136.3(4) . .
C10 O14 U1 147.2(3) . 3_556
O12 C1 O11 122.9(3) . .
O12 C1 C2 116.8(2) . .
O11 C1 C2 120.2(3) . .
C1 C2 C3 109.51(7) . .
C1 C2 H2A 109.8 . .
C3 C2 H2A 109.8 . .
C1 C2 H2B 109.8 . .
C3 C2 H2B 109.8 . .
H2A C2 H2B 108.2 . .
C4 C3 C2 109.43(6) . .
C4 C3 H3A 109.8 . .
C2 C3 H3A 109.8 . .
C4 C3 H3B 109.8 . .
C2 C3 H3B 109.8 . .
H3A C3 H3B 108.2 . .
C3 C4 C5 109.55(6) . .
C3 C4 H4A 109.8 . .
C5 C4 H4A 109.8 . .
C3 C4 H4B 109.8 . .
C5 C4 H4B 109.8 . .
H4A C4 H4B 108.2 . .
C4 C5 C6 109.42(6) . .
C4 C5 H5A 109.8 . .
C6 C5 H5A 109.8 . .
C4 C5 H5B 109.8 . .
C6 C5 H5B 109.8 . .
H5A C5 H5B 108.2 . .
C7 C6 C5 109.52(6) . .
C7 C6 H6A 109.8 . .
C5 C6 H6A 109.8 . .
C7 C6 H6B 109.8 . .
C5 C6 H6B 109.8 . .
H6A C6 H6B 108.2 . .
C6 C7 C8 109.46(6) . .
C6 C7 H7A 109.8 . .
C8 C7 H7A 109.8 . .
C6 C7 H7B 109.8 . .
C8 C7 H7B 109.8 . .
H7A C7 H7B 108.2 . .
C9 C8 C7 109.49(6) . .
C9 C8 H8A 109.8 . .
C7 C8 H8A 109.8 . .
C9 C8 H8B 109.8 . .
C7 C8 H8B 109.8 . .
H8A C8 H8B 108.2 . .
C8 C9 C10 109.49(7) . .
C8 C9 H9A 109.8 . .
C10 C9 H9A 109.8 . .
C8 C9 H9B 109.8 . .
C10 C9 H9B 109.8 . .
H9A C9 H9B 108.2 . .
O13 C10 O14 122.0(3) . .
O13 C10 C9 115.8(3) . .
O14 C10 C9 121.62(19) . .
C11A O21A U3 152.1(8) . 3_556
C11A O22A U2 156.0(9) . .
C20A O23A U3 91.9(4) . .
C20A O24A U3 96.4(6) . .
O21A C11A O22A 123.9(7) . .
O21A C11A C12A 117.3(4) . .
O22A C11A C12A 118.7(5) . .
C13A C12A C11A 109.48(7) . .
C13A C12A H12A 109.8 . .
C11A C12A H12A 109.8 . .
C13A C12A H12B 109.8 . .
C11A C12A H12B 109.8 . .
H12A C12A H12B 108.2 . .
C12A C13A C14A 109.47(7) . .
C12A C13A H13A 109.8 . .
C14A C13A H13A 109.8 . .
C12A C13A H13B 109.8 . .
C14A C13A H13B 109.8 . .
H13A C13A H13B 108.2 . .
C15A C14A C13A 109.47(5) . .
C15A C14A H14A 109.8 . .
C13A C14A H14A 109.8 . .
C15A C14A H14B 109.8 . .
C13A C14A H14B 109.8 . .
H14A C14A H14B 108.2 . .
C14A C15A C16A 109.47(5) . .
C14A C15A H15A 109.8 . .
C16A C15A H15A 109.8 . .
C14A C15A H15B 109.8 . .
C16A C15A H15B 109.8 . .
H15A C15A H15B 108.2 . .
C17A C16A C15A 109.48(6) . .
C17A C16A H16A 109.8 . .
C15A C16A H16A 109.8 . .
C17A C16A H16B 109.8 . .
C15A C16A H16B 109.8 . .
H16A C16A H16B 108.2 . .
C16A C17A C18A 109.47(5) . .
C16A C17A H17A 109.8 . .
C18A C17A H17A 109.8 . .
C16A C17A H17B 109.8 . .
C18A C17A H17B 109.8 . .
H17A C17A H17B 108.2 . .
C19A C18A C17A 109.47(6) . .
C19A C18A H18A 109.8 . .
C17A C18A H18A 109.8 . .
C19A C18A H18B 109.8 . .
C17A C18A H18B 109.8 . .
H18A C18A H18B 108.2 . .
C20A C19A C18A 109.47(7) . .
C20A C19A H19A 109.8 . .
C18A C19A H19A 109.8 . .
C20A C19A H19B 109.8 . .
C18A C19A H19B 109.8 . .
H19A C19A H19B 108.2 . .
O23A C20A O24A 117.4(7) . .
O23A C20A C19A 118.6(4) . .
O24A C20A C19A 122.9(5) . .
O23A C20A U3 61.4(4) . .
O24A C20A U3 56.4(5) . .
C19A C20A U3 176.11(11) . .
C11B O21B U3 168.2(8) . 3_556
C11B O22B U2 170.1(9) . .
C20B O23B U3 95.3(4) . .
C20B O24B U3 94.9(5) . .
O21B C11B O22B 123.2(6) . .
O21B C11B C12B 115.9(4) . .
O22B C11B C12B 117.5(5) . .
C13B C12B C11B 109.48(7) . .
C13B C12B H12C 109.8 . .
C11B C12B H12C 109.8 . .
C13B C12B H12D 109.8 . .
C11B C12B H12D 109.8 . .
H12C C12B H12D 108.2 . .
C12B C13B C14B 109.47(6) . .
C12B C13B H13C 109.8 . .
C14B C13B H13C 109.8 . .
C12B C13B H13D 109.8 . .
C14B C13B H13D 109.8 . .
H13C C13B H13D 108.2 . .
C15B C14B C13B 109.47(6) . .
C15B C14B H14C 109.8 . .
C13B C14B H14C 109.8 . .
C15B C14B H14D 109.8 . .
C13B C14B H14D 109.8 . .
H14C C14B H14D 108.2 . .
C14B C15B C16B 109.47(5) . .
C14B C15B H15C 109.8 . .
C16B C15B H15C 109.8 . .
C14B C15B H15D 109.8 . .
C16B C15B H15D 109.8 . .
H15C C15B H15D 108.2 . .
C15B C16B C17B 109.47(5) . .
C15B C16B H16C 109.8 . .
C17B C16B H16C 109.8 . .
C15B C16B H16D 109.8 . .
C17B C16B H16D 109.8 . .
H16C C16B H16D 108.2 . .
C16B C17B C18B 109.47(7) . .
C16B C17B H17C 109.8 . .
C18B C17B H17C 109.8 . .
C16B C17B H17D 109.8 . .
C18B C17B H17D 109.8 . .
H17C C17B H17D 108.2 . .
C19B C18B C17B 109.47(6) . .
C19B C18B H18C 109.8 . .
C17B C18B H18C 109.8 . .
C19B C18B H18D 109.8 . .
C17B C18B H18D 109.8 . .
H18C C18B H18D 108.2 . .
C20B C19B C18B 109.47(6) . .
C20B C19B H19C 109.8 . .
C18B C19B H19C 109.8 . .
C20B C19B H19D 109.8 . .
C18B C19B H19D 109.8 . .
H19C C19B H19D 108.2 . .
O23B C20B O24B 117.4(6) . .
O23B C20B C19B 119.5(4) . .
O24B C20B C19B 123.1(5) . .
O23B C20B U3 59.1(4) . .
O24B C20B U3 58.7(5) . .
C19B C20B U3 175.35(17) . .
C22 N1 C21 117.7(5) . .
C22 N1 U2 120.0(4) . .
C21 N1 U2 122.3(4) . .
C31 N2 C32 117.5(9) . .
N1 C21 C24 122.1(7) . .
N1 C21 H21A 118.9 . .
C24 C21 H21A 118.9 . .
N1 C22 C23 122.8(7) . .
N1 C22 H22A 118.6 . .
C23 C22 H22A 118.6 . .
C25 C23 C22 118.9(9) . .
C25 C23 H23A 120.6 . .
C22 C23 H23A 120.6 . .
C25 C24 C21 117.9(7) . .
C25 C24 H24A 121.1 . .
C21 C24 H24A 121.1 . .
C23 C25 C24 120.1(8) . .
C23 C25 C26 119.9(9) . .
C24 C25 C26 119.9(8) . .
C27 C26 C25 113.7(10) . .
C27 C26 H26A 108.8 . .
C25 C26 H26A 108.8 . .
C27 C26 H26B 108.8 . .
C25 C26 H26B 108.8 . .
H26A C26 H26B 107.7 . .
C26 C27 C28 107.6(10) . .
C26 C27 H27A 110.2 . .
C28 C27 H27A 110.2 . .
C26 C27 H27B 110.2 . .
C28 C27 H27B 110.2 . .
H27A C27 H27B 108.5 . .
C30 C28 C29 116.3(10) . .
C30 C28 C27 123.5(11) . .
C29 C28 C27 120.1(9) . .
C32 C29 C28 119.3(10) . .
C32 C29 H29A 120.4 . .
C28 C29 H29A 120.4 . .
C28 C30 C31 119.3(13) . .
C28 C30 H30A 120.3 . .
C31 C30 H30A 120.3 . .
N2 C31 C30 123.4(11) . .
N2 C31 H31A 118.3 . .
C30 C31 H31A 118.3 . .
C29 C32 N2 123.3(10) . .
C29 C32 H32A 118.3 . .
N2 C32 H32A 118.3 . .

loop_
_geom_bond_atom_site_label_1
_geom_bond_atom_site_label_2
_geom_bond_distance
_geom_bond_site_symmetry_2
U1 O1 1.683(5) 2_453
U1 O1 1.683(5) .
U1 O14 2.352(4) 4_444
U1 O14 2.352(4) 3_444
U1 O11 2.357(4) .
U1 O11 2.357(4) 2_453
U1 OW1 2.375(7) .
U2 O3 1.680(6) 2_758
U2 O3 1.680(6) .
U2 O22B 2.256(7) .
U2 O22B 2.256(7) 2_758
U2 O22A 2.399(8) 2_758
U2 O22A 2.399(7) .
U2 OW2 2.437(7) .
U2 N1 2.577(5) 2_758
U2 N1 2.577(5) .
U3 O6 1.670(7) .
U3 O5 1.709(7) .
U3 O21B 2.251(7) 3_444
U3 O12 2.273(5) 3_556
U3 O24A 2.353(11) .
U3 O21A 2.359(8) 3_444
U3 O13 2.370(4) .
U3 O23A 2.467(9) .
U3 O24B 2.484(11) .
U3 O23B 2.495(8) .
U3 C20A 2.8075(9) .
U3 C20B 2.8968(10) .
OW1 H1W1 0.825(13) .
OW2 H2W1 0.824(16) .
O11 C1 1.254(4) .
O12 C1 1.246(5) .
O12 U3 2.273(5) 3_444
O13 C10 1.241(4) .
O14 C10 1.266(5) .
O14 U1 2.352(4) 3_556
C1 C2 1.5282(8) .
C2 C3 1.5291(8) .
C2 H2A 0.9700 .
C2 H2B 0.9700 .
C3 C4 1.5285(8) .
C3 H3A 0.9700 .
C3 H3B 0.9700 .
C4 C5 1.5286(8) .
C4 H4A 0.9700 .
C4 H4B 0.9700 .
C5 C6 1.5290(8) .
C5 H5A 0.9700 .
C5 H5B 0.9700 .
C6 C7 1.5284(8) .
C6 H6A 0.9700 .
C6 H6B 0.9700 .
C7 C8 1.5290(8) .
C7 H7A 0.9700 .
C7 H7B 0.9700 .
C8 C9 1.5284(8) .
C8 H8A 0.9700 .
C8 H8B 0.9700 .
C9 C10 1.5288(8) .
C9 H9A 0.9700 .
C9 H9B 0.9700 .
O21A C11A 1.226(8) .
O21A U3 2.359(8) 3_556
O22A C11A 1.243(7) .
O23A C20A 1.260(8) .
O24A C20A 1.291(9) .
C11A C12A 1.5287(9) .
C12A C13A 1.5287(8) .
C12A H12A 0.9700 .
C12A H12B 0.9700 .
C13A C14A 1.5287(7) .
C13A H13A 0.9700 .
C13A H13B 0.9700 .
C14A C15A 1.5287(7) .
C14A H14A 0.9700 .
C14A H14B 0.9700 .
C15A C16A 1.5287(7) .
C15A H15A 0.9700 .
C15A H15B 0.9700 .
C16A C17A 1.5287(8) .
C16A H16A 0.9700 .
C16A H16B 0.9700 .
C17A C18A 1.5288(6) .
C17A H17A 0.9700 .
C17A H17B 0.9700 .
C18A C19A 1.5287(8) .
C18A H18A 0.9700 .
C18A H18B 0.9700 .
C19A C20A 1.5287(8) .
C19A H19A 0.9700 .
C19A H19B 0.9700 .
O21B C11B 1.229(7) .
O21B U3 2.251(7) 3_556
O22B C11B 1.248(7) .
O23B C20B 1.260(7) .
O24B C20B 1.292(9) .
C11B C12B 1.5287(9) .
C12B C13B 1.5287(7) .
C12B H12C 0.9700 .
C12B H12D 0.9700 .
C13B C14B 1.5288(7) .
C13B H13C 0.9700 .
C13B H13D 0.9700 .
C14B C15B 1.5287(8) .
C14B H14C 0.9700 .
C14B H14D 0.9700 .
C15B C16B 1.5287(6) .
C15B H15C 0.9700 .
C15B H15D 0.9700 .
C16B C17B 1.5287(8) .
C16B H16C 0.9700 .
C16B H16D 0.9700 .
C17B C18B 1.5288(7) .
C17B H17C 0.9700 .
C17B H17D 0.9700 .
C18B C19B 1.5287(7) .
C18B H18C 0.9700 .
C18B H18D 0.9700 .
C19B C20B 1.5287(9) .
C19B H19C 0.9700 .
C19B H19D 0.9700 .
N1 C22 1.310(9) .
N1 C21 1.320(8) .
N2 C31 1.256(15) .
N2 C32 1.323(13) .
C21 C24 1.402(9) .
C21 H21A 0.9300 .
C22 C23 1.378(10) .
C22 H22A 0.9300 .
C23 C25 1.329(12) .
C23 H23A 0.9300 .
C24 C25 1.343(12) .
C24 H24A 0.9300 .
C25 C26 1.601(14) .
C26 C27 1.348(14) .
C26 H26A 0.9700 .
C26 H26B 0.9700 .
C27 C28 1.618(15) .
C27 H27A 0.9700 .
C27 H27B 0.9700 .
C28 C30 1.316(16) .
C28 C29 1.408(15) .
C29 C32 1.314(12) .
C29 H29A 0.9300 .
C30 C31 1.394(17) .
C30 H30A 0.9300 .
C31 H31A 0.9300 .
C32 H32A 0.9300 .
